data_4072364
loop_
_publ_author_name
'Wagler, J\"org'
'Hill, Anthony F.'

_publ_section_title
;
 Ring Opening of Organosilicon-Substituted Benzoxazolinone: A Convenient
 Route to Chelating Ureato and Carbamido Ligands
;
_journal_issue 24
_journal_name_full Organometallics
_journal_page_first 6579
_journal_paper_doi 10.1021/om800796z
_journal_volume 27
_journal_year 2008
_chemical_formula_moiety 'C24 H21 N3 O2 Si'
_chemical_formula_sum 'C24 H21 N3 O2 Si'
_chemical_formula_weight 411.53
_chemical_name_systematic
;
 ?
;
_space_group_IT_number 14
_symmetry_cell_setting monoclinic
_symmetry_space_group_name_Hall '-P 2yn'
_symmetry_space_group_name_H-M 'P 1 21/n 1'
_atom_sites_solution_hydrogens geom
_atom_sites_solution_primary direct
_atom_sites_solution_secondary difmap
_audit_creation_method SHELXL-97
_cell_angle_alpha 90.00
_cell_angle_beta 103.0430(10)
_cell_angle_gamma 90.00
_cell_formula_units_Z 8
_cell_length_a 15.0974(3)
_cell_length_b 11.6399(3)
_cell_length_c 23.4817(5)
_cell_measurement_reflns_used 60623
_cell_measurement_temperature 100(2)
_cell_measurement_theta_max 32.032
_cell_measurement_theta_min 2.546
_cell_volume 4020.03(16)
_computing_structure_refinement 'SHELXL-97 (Sheldrick, 1997)'
_diffrn_ambient_temperature 100(2)
_diffrn_measured_fraction_theta_full 0.991
_diffrn_measured_fraction_theta_max 0.991
_diffrn_measurement_device_type 'Nonius Kappa CCD area detector'
_diffrn_measurement_method 'phi and omega scans'
_diffrn_radiation_monochromator graphite
_diffrn_radiation_source 'fine-focus sealed tube'
_diffrn_radiation_type MoK\a
_diffrn_radiation_wavelength 0.71073
_diffrn_reflns_av_R_equivalents 0.0546
_diffrn_reflns_av_sigmaI/netI 0.0402
_diffrn_reflns_limit_h_max 21
_diffrn_reflns_limit_h_min -22
_diffrn_reflns_limit_k_max 17
_diffrn_reflns_limit_k_min -16
_diffrn_reflns_limit_l_max 35
_diffrn_reflns_limit_l_min -29
_diffrn_reflns_number 60249
_diffrn_reflns_theta_full 32.00
_diffrn_reflns_theta_max 32.00
_diffrn_reflns_theta_min 2.77
_exptl_absorpt_coefficient_mu 0.144
_exptl_absorpt_correction_T_max 0.958
_exptl_absorpt_correction_T_min 0.902
_exptl_absorpt_correction_type multi-scan
_exptl_absorpt_process_details SORTAV
_exptl_crystal_colour colorless
_exptl_crystal_density_diffrn 1.360
_exptl_crystal_density_method 'not measured'
_exptl_crystal_description polyhedron
_exptl_crystal_F_000 1728
_exptl_crystal_size_max 0.62
_exptl_crystal_size_mid 0.52
_exptl_crystal_size_min 0.31
_refine_diff_density_max 0.408
_refine_diff_density_min -0.294
_refine_diff_density_rms 0.052
_refine_ls_extinction_method none
_refine_ls_goodness_of_fit_ref 1.049
_refine_ls_hydrogen_treatment constr
_refine_ls_matrix_type full
_refine_ls_number_parameters 541
_refine_ls_number_reflns 13843
_refine_ls_number_restraints 0
_refine_ls_restrained_S_all 1.049
_refine_ls_R_factor_all 0.0565
_refine_ls_R_factor_gt 0.0398
_refine_ls_shift/su_max 0.001
_refine_ls_shift/su_mean 0.000
_refine_ls_structure_factor_coef Fsqd
_refine_ls_weighting_details 'calc w=1/[\s^2^(Fo^2^)+(0.0450P)^2^+1.2474P] where P=(Fo^2^+2Fc^2^)/3'
_refine_ls_weighting_scheme calc
_refine_ls_wR_factor_gt 0.0977
_refine_ls_wR_factor_ref 0.1036
_reflns_number_gt 10985
_reflns_number_total 13843
_reflns_threshold_expression >2sigma(I)
_cod_data_source_file om800796z_si_012.cif
_cod_data_source_block compd14c
_cod_original_sg_symbol_Hall -P2yn
_cod_original_sg_symbol_H-M P21/n
_cod_database_code 4072364

loop_
_symmetry_equiv_pos_as_xyz
'x, y, z'
'-x+1/2, y+1/2, -z+1/2'
'-x, -y, -z'
'x-1/2, -y-1/2, z-1/2'

loop_
_atom_site_label
_atom_site_type_symbol
_atom_site_fract_x
_atom_site_fract_y
_atom_site_fract_z
_atom_site_U_iso_or_equiv
_atom_site_adp_type
_atom_site_occupancy
_atom_site_symmetry_multiplicity
_atom_site_calc_flag
_atom_site_refinement_flags
Si1 Si 0.285012(18) 0.15451(2) 0.010079(12) 0.01273(6) Uani 1 1 d .
O1 O 0.19123(5) 0.46603(7) -0.04444(3) 0.02085(16) Uani 1 1 d .
O2 O 0.19932(5) 0.09257(6) 0.03899(3) 0.01753(14) Uani 1 1 d .
N1 N 0.36389(6) 0.26102(7) -0.02487(4) 0.01456(15) Uani 1 1 d .
N2 N 0.32405(6) 0.36555(7) -0.03972(4) 0.01507(16) Uani 1 1 d .
N3 N 0.21140(5) 0.28052(7) -0.00617(4) 0.01430(15) Uani 1 1 d .
C1 C 0.51423(7) 0.17110(10) -0.02087(5) 0.0228(2) Uani 1 1 d .
H1A H 0.5291 0.1551 0.0212 0.034 Uiso 1 1 d R
H1B H 0.5698 0.1915 -0.0334 0.034 Uiso 1 1 d R
H1C H 0.4870 0.1027 -0.0421 0.034 Uiso 1 1 d R
C2 C 0.44841(7) 0.26857(9) -0.03338(4) 0.01695(18) Uani 1 1 d .
C3 C 0.46172(7) 0.37917(10) -0.05408(5) 0.0215(2) Uani 1 1 d .
H3 H 0.5155 0.4069 -0.0640 0.026 Uiso 1 1 calc R
C4 C 0.38235(8) 0.43984(9) -0.05740(5) 0.0199(2) Uani 1 1 d .
C5 C 0.35917(9) 0.56179(10) -0.07403(6) 0.0299(3) Uani 1 1 d .
H5A H 0.2991 0.5651 -0.1007 0.045 Uiso 1 1 d R
H5B H 0.4047 0.5936 -0.0935 0.045 Uiso 1 1 d R
H5C H 0.3585 0.6067 -0.0388 0.045 Uiso 1 1 d R
C6 C 0.23372(7) 0.37770(9) -0.03113(4) 0.01516(17) Uani 1 1 d .
C7 C 0.12878(6) 0.26851(9) 0.01277(4) 0.01517(18) Uani 1 1 d .
C8 C 0.05864(7) 0.34691(10) 0.01044(5) 0.0196(2) Uani 1 1 d .
H8 H 0.0605 0.4205 -0.0067 0.024 Uiso 1 1 calc R
C9 C -0.01491(7) 0.31428(11) 0.03412(5) 0.0237(2) Uani 1 1 d .
H9 H -0.0635 0.3666 0.0333 0.028 Uiso 1 1 calc R
C10 C -0.01756(7) 0.20619(11) 0.05885(5) 0.0242(2) Uani 1 1 d .
H10 H -0.0681 0.1856 0.0745 0.029 Uiso 1 1 calc R
C11 C 0.05282(7) 0.12755(10) 0.06107(5) 0.0208(2) Uani 1 1 d .
H11 H 0.0506 0.0536 0.0778 0.025 Uiso 1 1 calc R
C12 C 0.12615(7) 0.15998(9) 0.03818(4) 0.01583(18) Uani 1 1 d .
C13 C 0.28739(6) 0.03739(8) -0.04511(4) 0.01404(17) Uani 1 1 d .
C14 C 0.31620(7) 0.05080(9) -0.09760(4) 0.01686(18) Uani 1 1 d .
H14 H 0.3354 0.1244 -0.1075 0.020 Uiso 1 1 calc R
C15 C 0.31726(7) -0.04108(10) -0.13547(5) 0.0201(2) Uani 1 1 d .
H15 H 0.3369 -0.0293 -0.1707 0.024 Uiso 1 1 calc R
C16 C 0.28981(7) -0.14966(10) -0.12205(5) 0.0207(2) Uani 1 1 d .
H16 H 0.2923 -0.2127 -0.1473 0.025 Uiso 1 1 calc R
C17 C 0.25853(7) -0.16507(9) -0.07114(5) 0.0194(2) Uani 1 1 d .
H17 H 0.2383 -0.2386 -0.0620 0.023 Uiso 1 1 calc R
C18 C 0.25679(7) -0.07286(9) -0.03368(4) 0.01665(18) Uani 1 1 d .
H18 H 0.2344 -0.0845 0.0006 0.020 Uiso 1 1 calc R
C19 C 0.37387(7) 0.15026(9) 0.08080(4) 0.01491(17) Uani 1 1 d .
C20 C 0.39230(7) 0.04586(9) 0.11096(5) 0.01893(19) Uani 1 1 d .
H20 H 0.3624 -0.0220 0.0942 0.023 Uiso 1 1 calc R
C21 C 0.45365(8) 0.03978(11) 0.16499(5) 0.0237(2) Uani 1 1 d .
H21 H 0.4666 -0.0323 0.1840 0.028 Uiso 1 1 calc R
C22 C 0.49587(8) 0.13834(11) 0.19118(5) 0.0241(2) Uani 1 1 d .
H22 H 0.5363 0.1343 0.2285 0.029 Uiso 1 1 calc R
C23 C 0.47855(8) 0.24283(11) 0.16238(5) 0.0241(2) Uani 1 1 d .
H23 H 0.5072 0.3107 0.1800 0.029 Uiso 1 1 calc R
C24 C 0.41898(8) 0.24831(10) 0.10742(5) 0.0205(2) Uani 1 1 d .
H24 H 0.4089 0.3200 0.0877 0.025 Uiso 1 1 calc R
Si2 Si 0.014926(19) 0.14373(2) 0.255904(12) 0.01412(6) Uani 1 1 d .
O3 O -0.07809(7) 0.44768(7) 0.19049(4) 0.02968(19) Uani 1 1 d .
O4 O -0.06977(5) 0.09012(7) 0.28881(3) 0.01894(15) Uani 1 1 d .
N4 N 0.09220(6) 0.23950(8) 0.21019(4) 0.01751(16) Uani 1 1 d .
N5 N 0.05110(7) 0.34235(8) 0.19290(4) 0.02005(18) Uani 1 1 d .
N6 N -0.05751(6) 0.26765(7) 0.23438(4) 0.01657(16) Uani 1 1 d .
C25 C 0.23896(8) 0.14608(11) 0.20565(6) 0.0276(2) Uani 1 1 d .
H25A H 0.2438 0.1159 0.2452 0.041 Uiso 1 1 d R
H25B H 0.2986 0.1741 0.2018 0.041 Uiso 1 1 d R
H25C H 0.2184 0.0849 0.1771 0.041 Uiso 1 1 d R
C26 C 0.17237(8) 0.24225(10) 0.19487(5) 0.0212(2) Uani 1 1 d .
C27 C 0.18114(9) 0.34837(11) 0.16753(5) 0.0276(2) Uani 1 1 d .
H27 H 0.2315 0.3723 0.1525 0.033 Uiso 1 1 calc R
C28 C 0.10380(9) 0.41063(10) 0.16666(5) 0.0264(2) Uani 1 1 d .
C29 C 0.07582(12) 0.52838(11) 0.14467(6) 0.0377(3) Uani 1 1 d .
H29A H 0.0184 0.5241 0.1153 0.057 Uiso 1 1 d R
H29B H 0.1229 0.5616 0.1270 0.057 Uiso 1 1 d R
H29C H 0.0677 0.5768 0.1773 0.057 Uiso 1 1 d R
C30 C -0.03593(8) 0.36005(9) 0.20502(5) 0.0200(2) Uani 1 1 d .
C31 C -0.13960(7) 0.26279(9) 0.25441(4) 0.01832(19) Uani 1 1 d .
C32 C -0.21026(8) 0.34163(11) 0.24708(5) 0.0250(2) Uani 1 1 d .
H32 H -0.2075 0.4115 0.2267 0.030 Uiso 1 1 calc R
C33 C -0.28543(8) 0.31627(13) 0.27024(6) 0.0313(3) Uani 1 1 d .
H33 H -0.3342 0.3695 0.2657 0.038 Uiso 1 1 calc R
C34 C -0.28936(8) 0.21371(12) 0.29984(5) 0.0297(3) Uani 1 1 d .
H34 H -0.3410 0.1974 0.3153 0.036 Uiso 1 1 calc R
C35 C -0.21840(8) 0.13429(11) 0.30715(5) 0.0236(2) Uani 1 1 d .
H35 H -0.2215 0.0641 0.3272 0.028 Uiso 1 1 calc R
C36 C -0.14299(7) 0.15956(9) 0.28456(4) 0.01781(19) Uani 1 1 d .
C37 C 0.10935(7) 0.15255(9) 0.32326(4) 0.01620(18) Uani 1 1 d .
C38 C 0.16326(8) 0.25011(10) 0.34026(5) 0.0216(2) Uani 1 1 d .
H38 H 0.1545 0.3160 0.3158 0.026 Uiso 1 1 calc R
C39 C 0.22969(8) 0.25243(12) 0.39248(5) 0.0269(2) Uani 1 1 d .
H39 H 0.2646 0.3200 0.4036 0.032 Uiso 1 1 calc R
C40 C 0.24455(8) 0.15571(12) 0.42814(5) 0.0283(3) Uani 1 1 d .
H40 H 0.2895 0.1570 0.4637 0.034 Uiso 1 1 calc R
C41 C 0.19334(8) 0.05742(12) 0.41148(5) 0.0273(2) Uani 1 1 d .
H41 H 0.2043 -0.0094 0.4353 0.033 Uiso 1 1 calc R
C42 C 0.12587(8) 0.05622(10) 0.36006(5) 0.0211(2) Uani 1 1 d .
H42 H 0.0904 -0.0111 0.3497 0.025 Uiso 1 1 calc R
C43 C 0.01756(7) 0.01612(8) 0.20781(4) 0.01446(17) Uani 1 1 d .
C44 C -0.05737(7) -0.00790(9) 0.16189(5) 0.01739(19) Uani 1 1 d .
H44 H -0.1093 0.0405 0.1558 0.021 Uiso 1 1 calc R
C45 C -0.05687(7) -0.10142(10) 0.12509(5) 0.0211(2) Uani 1 1 d .
H45 H -0.1078 -0.1152 0.0937 0.025 Uiso 1 1 calc R
C46 C 0.01764(8) -0.17482(10) 0.13390(5) 0.0225(2) Uani 1 1 d .
H46 H 0.0183 -0.2379 0.1083 0.027 Uiso 1 1 calc R
C47 C 0.09119(8) -0.15508(10) 0.18039(5) 0.0224(2) Uani 1 1 d .
H47 H 0.1416 -0.2061 0.1874 0.027 Uiso 1 1 calc R
C48 C 0.09096(7) -0.06039(9) 0.21677(5) 0.0192(2) Uani 1 1 d .
H48 H 0.1417 -0.0475 0.2483 0.023 Uiso 1 1 calc R

loop_
_atom_site_aniso_label
_atom_site_aniso_U_11
_atom_site_aniso_U_22
_atom_site_aniso_U_33
_atom_site_aniso_U_23
_atom_site_aniso_U_13
_atom_site_aniso_U_12
Si1 0.01250(12) 0.01222(12) 0.01369(12) -0.00015(9) 0.00344(9) 0.00170(9)
O1 0.0225(4) 0.0166(4) 0.0228(4) 0.0029(3) 0.0038(3) 0.0062(3)
O2 0.0158(3) 0.0162(3) 0.0226(4) 0.0021(3) 0.0086(3) 0.0024(3)
N1 0.0148(4) 0.0126(4) 0.0166(4) 0.0006(3) 0.0041(3) 0.0022(3)
N2 0.0175(4) 0.0119(4) 0.0164(4) 0.0018(3) 0.0050(3) 0.0018(3)
N3 0.0124(3) 0.0148(4) 0.0158(4) -0.0003(3) 0.0035(3) 0.0021(3)
C1 0.0159(4) 0.0227(5) 0.0307(6) -0.0002(4) 0.0072(4) 0.0032(4)
C2 0.0152(4) 0.0185(5) 0.0180(4) -0.0016(4) 0.0054(3) -0.0006(3)
C3 0.0202(5) 0.0215(5) 0.0247(5) 0.0024(4) 0.0090(4) -0.0029(4)
C4 0.0234(5) 0.0172(5) 0.0200(5) 0.0028(4) 0.0066(4) -0.0023(4)
C5 0.0342(6) 0.0181(5) 0.0389(7) 0.0094(5) 0.0114(5) -0.0008(5)
C6 0.0160(4) 0.0154(4) 0.0133(4) -0.0014(3) 0.0017(3) 0.0010(3)
C7 0.0118(4) 0.0190(5) 0.0144(4) -0.0030(3) 0.0023(3) 0.0013(3)
C8 0.0160(4) 0.0215(5) 0.0205(5) -0.0030(4) 0.0022(4) 0.0041(4)
C9 0.0135(4) 0.0304(6) 0.0271(5) -0.0048(4) 0.0042(4) 0.0048(4)
C10 0.0149(5) 0.0319(6) 0.0274(5) -0.0043(5) 0.0081(4) -0.0011(4)
C11 0.0165(4) 0.0239(5) 0.0234(5) -0.0013(4) 0.0074(4) -0.0024(4)
C12 0.0134(4) 0.0187(5) 0.0154(4) -0.0030(3) 0.0034(3) 0.0009(3)
C13 0.0126(4) 0.0141(4) 0.0146(4) -0.0004(3) 0.0013(3) 0.0024(3)
C14 0.0168(4) 0.0171(5) 0.0162(4) -0.0003(4) 0.0029(3) 0.0015(4)
C15 0.0207(5) 0.0230(5) 0.0164(4) -0.0029(4) 0.0038(4) 0.0040(4)
C16 0.0186(5) 0.0200(5) 0.0212(5) -0.0060(4) -0.0001(4) 0.0049(4)
C17 0.0178(4) 0.0146(5) 0.0242(5) -0.0020(4) 0.0017(4) 0.0013(4)
C18 0.0164(4) 0.0147(4) 0.0182(4) 0.0003(4) 0.0026(3) 0.0012(3)
C19 0.0150(4) 0.0159(4) 0.0145(4) -0.0004(3) 0.0048(3) 0.0018(3)
C20 0.0199(5) 0.0179(5) 0.0182(5) 0.0017(4) 0.0025(4) 0.0013(4)
C21 0.0230(5) 0.0258(6) 0.0205(5) 0.0066(4) 0.0009(4) 0.0026(4)
C22 0.0196(5) 0.0338(6) 0.0171(5) 0.0003(4) 0.0000(4) 0.0010(4)
C23 0.0231(5) 0.0261(6) 0.0207(5) -0.0050(4) 0.0003(4) -0.0029(4)
C24 0.0233(5) 0.0171(5) 0.0196(5) -0.0015(4) 0.0021(4) 0.0000(4)
Si2 0.01595(12) 0.01227(12) 0.01413(12) 0.00011(9) 0.00338(9) 0.00171(9)
O3 0.0419(5) 0.0171(4) 0.0282(4) 0.0053(3) 0.0042(4) 0.0080(4)
O4 0.0186(3) 0.0173(4) 0.0226(4) 0.0025(3) 0.0081(3) 0.0030(3)
N4 0.0221(4) 0.0150(4) 0.0155(4) 0.0005(3) 0.0044(3) -0.0015(3)
N5 0.0293(5) 0.0139(4) 0.0167(4) 0.0018(3) 0.0046(3) -0.0023(3)
N6 0.0195(4) 0.0134(4) 0.0164(4) -0.0003(3) 0.0030(3) 0.0022(3)
C25 0.0224(5) 0.0329(6) 0.0301(6) -0.0013(5) 0.0111(5) -0.0021(5)
C26 0.0232(5) 0.0243(5) 0.0170(4) -0.0027(4) 0.0063(4) -0.0063(4)
C27 0.0348(6) 0.0268(6) 0.0235(5) -0.0012(4) 0.0115(5) -0.0135(5)
C28 0.0411(7) 0.0199(5) 0.0186(5) 0.0003(4) 0.0074(5) -0.0103(5)
C29 0.0615(9) 0.0196(6) 0.0345(7) 0.0069(5) 0.0162(7) -0.0079(6)
C30 0.0284(5) 0.0144(5) 0.0151(4) -0.0006(3) 0.0005(4) 0.0012(4)
C31 0.0174(4) 0.0193(5) 0.0168(4) -0.0061(4) 0.0007(3) 0.0025(4)
C32 0.0247(5) 0.0249(6) 0.0220(5) -0.0083(4) -0.0024(4) 0.0090(4)
C33 0.0193(5) 0.0418(7) 0.0291(6) -0.0170(5) -0.0025(4) 0.0107(5)
C34 0.0164(5) 0.0446(8) 0.0279(6) -0.0180(5) 0.0047(4) -0.0021(5)
C35 0.0189(5) 0.0310(6) 0.0213(5) -0.0092(4) 0.0054(4) -0.0048(4)
C36 0.0163(4) 0.0198(5) 0.0167(4) -0.0057(4) 0.0023(3) 0.0009(4)
C37 0.0168(4) 0.0189(5) 0.0134(4) -0.0011(3) 0.0044(3) 0.0023(4)
C38 0.0240(5) 0.0205(5) 0.0198(5) -0.0039(4) 0.0042(4) -0.0007(4)
C39 0.0228(5) 0.0345(6) 0.0223(5) -0.0106(5) 0.0029(4) -0.0017(5)
C40 0.0207(5) 0.0473(8) 0.0156(5) -0.0044(5) 0.0013(4) 0.0059(5)
C41 0.0271(6) 0.0371(7) 0.0169(5) 0.0070(4) 0.0038(4) 0.0081(5)
C42 0.0227(5) 0.0246(5) 0.0162(4) 0.0035(4) 0.0044(4) 0.0033(4)
C43 0.0154(4) 0.0128(4) 0.0157(4) 0.0002(3) 0.0046(3) 0.0005(3)
C44 0.0145(4) 0.0171(5) 0.0202(5) 0.0003(4) 0.0033(3) 0.0009(3)
C45 0.0198(5) 0.0204(5) 0.0213(5) -0.0038(4) 0.0005(4) -0.0020(4)
C46 0.0271(5) 0.0170(5) 0.0230(5) -0.0053(4) 0.0045(4) 0.0015(4)
C47 0.0228(5) 0.0182(5) 0.0249(5) -0.0021(4) 0.0031(4) 0.0071(4)
C48 0.0175(4) 0.0187(5) 0.0201(5) -0.0015(4) 0.0012(4) 0.0037(4)

loop_
_atom_type_symbol
_atom_type_description
_atom_type_scat_dispersion_real
_atom_type_scat_dispersion_imag
_atom_type_scat_source
C C 0.0033 0.0016 'International Tables Vol C Tables 4.2.6.8 and 6.1.1.4'
H H 0.0000 0.0000 'International Tables Vol C Tables 4.2.6.8 and 6.1.1.4'
N N 0.0061 0.0033 'International Tables Vol C Tables 4.2.6.8 and 6.1.1.4'
O O 0.0106 0.0060 'International Tables Vol C Tables 4.2.6.8 and 6.1.1.4'
Si Si 0.0817 0.0704 'International Tables Vol C Tables 4.2.6.8 and 6.1.1.4'

loop_
_geom_angle_atom_site_label_1
_geom_angle_atom_site_label_2
_geom_angle_atom_site_label_3
_geom_angle
O2 Si1 N3 86.76(4)
O2 Si1 C19 95.11(4)
N3 Si1 C19 118.90(4)
O2 Si1 C13 95.69(4)
N3 Si1 C13 122.78(4)
C19 Si1 C13 117.77(4)
O2 Si1 N1 165.64(4)
N3 Si1 N1 78.98(4)
C19 Si1 N1 90.37(4)
C13 Si1 N1 93.45(4)
C12 O2 Si1 115.45(7)
C2 N1 N2 106.43(8)
C2 N1 Si1 140.47(7)
N2 N1 Si1 112.62(6)
C4 N2 N1 111.41(8)
C4 N2 C6 132.98(9)
N1 N2 C6 115.52(8)
C6 N3 C7 122.69(8)
C6 N3 Si1 124.26(7)
C7 N3 Si1 112.99(7)
C2 C1 H1A 109.5
C2 C1 H1B 109.5
H1A C1 H1B 109.5
C2 C1 H1C 109.5
H1A C1 H1C 109.5
H1B C1 H1C 109.5
N1 C2 C3 109.09(9)
N1 C2 C1 122.37(9)
C3 C2 C1 128.54(9)
C4 C3 C2 107.36(9)
C4 C3 H3 126.3
C2 C3 H3 126.3
N2 C4 C3 105.70(9)
N2 C4 C5 123.60(10)
C3 C4 C5 130.67(10)
C4 C5 H5A 109.5
C4 C5 H5B 109.5
H5A C5 H5B 109.5
C4 C5 H5C 109.5
H5A C5 H5C 109.5
H5B C5 H5C 109.5
O1 C6 N3 130.63(10)
O1 C6 N2 120.83(9)
N3 C6 N2 108.51(8)
C8 C7 C12 120.95(9)
C8 C7 N3 129.58(10)
C12 C7 N3 109.44(8)
C7 C8 C9 118.11(10)
C7 C8 H8 120.9
C9 C8 H8 120.9
C10 C9 C8 120.73(10)
C10 C9 H9 119.6
C8 C9 H9 119.6
C9 C10 C11 121.08(10)
C9 C10 H10 119.5
C11 C10 H10 119.5
C12 C11 C10 118.34(11)
C12 C11 H11 120.8
C10 C11 H11 120.8
O2 C12 C11 123.89(10)
O2 C12 C7 115.32(9)
C11 C12 C7 120.79(9)
C14 C13 C18 116.59(9)
C14 C13 Si1 125.43(8)
C18 C13 Si1 117.98(7)
C15 C14 C13 121.66(10)
C15 C14 H14 119.2
C13 C14 H14 119.2
C16 C15 C14 120.46(10)
C16 C15 H15 119.8
C14 C15 H15 119.8
C15 C16 C17 119.24(10)
C15 C16 H16 120.4
C17 C16 H16 120.4
C18 C17 C16 120.12(10)
C18 C17 H17 119.9
C16 C17 H17 119.9
C17 C18 C13 121.86(10)
C17 C18 H18 119.1
C13 C18 H18 119.1
C24 C19 C20 117.34(9)
C24 C19 Si1 123.29(8)
C20 C19 Si1 119.22(8)
C21 C20 C19 121.28(10)
C21 C20 H20 119.4
C19 C20 H20 119.4
C22 C21 C20 120.40(11)
C22 C21 H21 119.8
C20 C21 H21 119.8
C21 C22 C23 119.46(10)
C21 C22 H22 120.3
C23 C22 H22 120.3
C22 C23 C24 120.08(11)
C22 C23 H23 120.0
C24 C23 H23 120.0
C23 C24 C19 121.40(10)
C23 C24 H24 119.3
C19 C24 H24 119.3
O4 Si2 N6 87.24(4)
O4 Si2 C43 95.77(4)
N6 Si2 C43 123.86(4)
O4 Si2 C37 97.99(4)
N6 Si2 C37 119.15(4)
C43 Si2 C37 115.86(5)
O4 Si2 N4 165.83(4)
N6 Si2 N4 78.63(4)
C43 Si2 N4 91.33(4)
C37 Si2 N4 89.87(4)
C36 O4 Si2 114.82(7)
C26 N4 N5 106.06(9)
C26 N4 Si2 142.98(8)
N5 N4 Si2 110.67(7)
C28 N5 N4 111.83(10)
C28 N5 C30 131.69(10)
N4 N5 C30 116.47(9)
C30 N6 C31 121.78(9)
C30 N6 Si2 125.03(8)
C31 N6 Si2 113.10(7)
C26 C25 H25A 109.5
C26 C25 H25B 109.5
H25A C25 H25B 109.5
C26 C25 H25C 109.5
H25A C25 H25C 109.5
H25B C25 H25C 109.5
N4 C26 C27 109.04(11)
N4 C26 C25 123.62(10)
C27 C26 C25 127.34(10)
C28 C27 C26 107.60(10)
C28 C27 H27 126.2
C26 C27 H27 126.2
N5 C28 C27 105.46(10)
N5 C28 C29 122.85(12)
C27 C28 C29 131.67(12)
C28 C29 H29A 109.5
C28 C29 H29B 109.5
H29A C29 H29B 109.5
C28 C29 H29C 109.5
H29A C29 H29C 109.5
H29B C29 H29C 109.5
O3 C30 N6 129.82(11)
O3 C30 N5 121.15(10)
N6 C30 N5 109.02(9)
C32 C31 C36 120.98(10)
C32 C31 N6 129.44(11)
C36 C31 N6 109.57(9)
C31 C32 C33 118.78(12)
C31 C32 H32 120.6
C33 C32 H32 120.6
C34 C33 C32 120.45(11)
C34 C33 H33 119.8
C32 C33 H33 119.8
C33 C34 C35 120.82(11)
C33 C34 H34 119.6
C35 C34 H34 119.6
C36 C35 C34 118.97(12)
C36 C35 H35 120.5
C34 C35 H35 120.5
O4 C36 C35 124.74(10)
O4 C36 C31 115.25(9)
C35 C36 C31 120.00(10)
C38 C37 C42 117.44(10)
C38 C37 Si2 124.46(8)
C42 C37 Si2 118.08(8)
C39 C38 C37 121.39(11)
C39 C38 H38 119.3
C37 C38 H38 119.3
C40 C39 C38 119.92(12)
C40 C39 H39 120.0
C38 C39 H39 120.0
C41 C40 C39 119.60(11)
C41 C40 H40 120.2
C39 C40 H40 120.2
C40 C41 C42 120.32(11)
C40 C41 H41 119.8
C42 C41 H41 119.8
C41 C42 C37 121.29(11)
C41 C42 H42 119.4
C37 C42 H42 119.4
C48 C43 C44 117.52(9)
C48 C43 Si2 122.55(8)
C44 C43 Si2 119.90(7)
C45 C44 C43 121.11(9)
C45 C44 H44 119.4
C43 C44 H44 119.4
C46 C45 C44 120.40(10)
C46 C45 H45 119.8
C44 C45 H45 119.8
C47 C46 C45 119.45(10)
C47 C46 H46 120.3
C45 C46 H46 120.3
C46 C47 C48 119.99(10)
C46 C47 H47 120.0
C48 C47 H47 120.0
C47 C48 C43 121.46(10)
C47 C48 H48 119.3
C43 C48 H48 119.3

loop_
_geom_bond_atom_site_label_1
_geom_bond_atom_site_label_2
_geom_bond_distance
Si1 O2 1.7466(8)
Si1 N3 1.8278(9)
Si1 C19 1.8853(10)
Si1 C13 1.8868(10)
Si1 N1 2.0174(9)
O1 C6 1.2148(12)
O2 C12 1.3517(12)
N1 C2 1.3384(12)
N1 N2 1.3671(11)
N2 C4 1.3637(13)
N2 C6 1.4299(13)
N3 C6 1.3512(13)
N3 C7 1.4225(12)
C1 C2 1.4930(15)
C1 H1A 0.9800
C1 H1B 0.9800
C1 H1C 0.9800
C2 C3 1.4064(15)
C3 C4 1.3780(16)
C3 H3 0.9500
C4 C5 1.4926(16)
C5 H5A 0.9800
C5 H5B 0.9800
C5 H5C 0.9800
C7 C8 1.3896(14)
C7 C12 1.4014(14)
C8 C9 1.4019(15)
C8 H8 0.9500
C9 C10 1.3900(18)
C9 H9 0.9500
C10 C11 1.3945(16)
C10 H10 0.9500
C11 C12 1.3876(14)
C11 H11 0.9500
C13 C14 1.4054(14)
C13 C18 1.4100(14)
C14 C15 1.3933(14)
C14 H14 0.9500
C15 C16 1.3883(16)
C15 H15 0.9500
C16 C17 1.3924(16)
C16 H16 0.9500
C17 C18 1.3918(14)
C17 H17 0.9500
C18 H18 0.9500
C19 C24 1.4018(14)
C19 C20 1.4023(14)
C20 C21 1.3937(15)
C20 H20 0.9500
C21 C22 1.3870(17)
C21 H21 0.9500
C22 C23 1.3875(17)
C22 H22 0.9500
C23 C24 1.3980(15)
C23 H23 0.9500
C24 H24 0.9500
Si2 O4 1.7513(8)
Si2 N6 1.8118(9)
Si2 C43 1.8717(10)
Si2 C37 1.8779(10)
Si2 N4 2.0788(9)
O3 C30 1.2099(13)
O4 C36 1.3548(12)
N4 C26 1.3386(14)
N4 N5 1.3672(13)
N5 C28 1.3659(14)
N5 C30 1.4208(15)
N6 C30 1.3564(14)
N6 C31 1.4224(14)
C25 C26 1.4876(17)
C25 H25A 0.9800
C25 H25B 0.9800
C25 H25C 0.9800
C26 C27 1.4121(16)
C27 C28 1.3705(19)
C27 H27 0.9500
C28 C29 1.4917(18)
C29 H29A 0.9800
C29 H29B 0.9800
C29 H29C 0.9800
C31 C32 1.3881(15)
C31 C36 1.4014(15)
C32 C33 1.3963(18)
C32 H32 0.9500
C33 C34 1.389(2)
C33 H33 0.9500
C34 C35 1.3960(17)
C34 H34 0.9500
C35 C36 1.3918(15)
C35 H35 0.9500
C37 C38 1.4017(15)
C37 C42 1.4032(15)
C38 C39 1.3982(16)
C38 H38 0.9500
C39 C40 1.3908(19)
C39 H39 0.9500
C40 C41 1.3868(19)
C40 H40 0.9500
C41 C42 1.3930(16)
C41 H41 0.9500
C42 H42 0.9500
C43 C48 1.4001(14)
C43 C44 1.4037(14)
C44 C45 1.3909(15)
C44 H44 0.9500
C45 C46 1.3904(16)
C45 H45 0.9500
C46 C47 1.3893(16)
C46 H46 0.9500
C47 C48 1.3951(15)
C47 H47 0.9500
C48 H48 0.9500

loop_
_geom_torsion_atom_site_label_1
_geom_torsion_atom_site_label_2
_geom_torsion_atom_site_label_3
_geom_torsion_atom_site_label_4
_geom_torsion
N3 Si1 O2 C12 -1.89(7)
C19 Si1 O2 C12 116.85(7)
C13 Si1 O2 C12 -124.53(7)
N1 Si1 O2 C12 4.8(2)
O2 Si1 N1 C2 165.42(14)
N3 Si1 N1 C2 172.22(12)
C19 Si1 N1 C2 52.82(11)
C13 Si1 N1 C2 -65.04(12)
O2 Si1 N1 N2 -5.16(19)
N3 Si1 N1 N2 1.64(6)
C19 Si1 N1 N2 -117.77(7)
C13 Si1 N1 N2 124.38(7)
C2 N1 N2 C4 -0.23(11)
Si1 N1 N2 C4 173.54(7)
C2 N1 N2 C6 -177.20(8)
Si1 N1 N2 C6 -3.43(10)
O2 Si1 N3 C6 178.86(8)
C19 Si1 N3 C6 84.81(9)
C13 Si1 N3 C6 -86.45(9)
N1 Si1 N3 C6 0.54(8)
O2 Si1 N3 C7 1.70(7)
C19 Si1 N3 C7 -92.35(7)
C13 Si1 N3 C7 96.39(7)
N1 Si1 N3 C7 -176.62(7)
N2 N1 C2 C3 -0.25(11)
Si1 N1 C2 C3 -171.19(9)
N2 N1 C2 C1 178.94(9)
Si1 N1 C2 C1 8.00(17)
N1 C2 C3 C4 0.62(13)
C1 C2 C3 C4 -178.50(11)
N1 N2 C4 C3 0.61(12)
C6 N2 C4 C3 176.87(10)
N1 N2 C4 C5 -177.49(10)
C6 N2 C4 C5 -1.23(18)
C2 C3 C4 N2 -0.73(12)
C2 C3 C4 C5 177.18(12)
C7 N3 C6 O1 -3.70(17)
Si1 N3 C6 O1 179.41(9)
C7 N3 C6 N2 174.46(8)
Si1 N3 C6 N2 -2.43(11)
C4 N2 C6 O1 5.91(17)
N1 N2 C6 O1 -177.95(9)
C4 N2 C6 N3 -172.47(10)
N1 N2 C6 N3 3.67(11)
C6 N3 C7 C8 -0.31(16)
Si1 N3 C7 C8 176.90(9)
C6 N3 C7 C12 -178.36(9)
Si1 N3 C7 C12 -1.15(10)
C12 C7 C8 C9 -0.12(15)
N3 C7 C8 C9 -177.97(10)
C7 C8 C9 C10 -0.41(16)
C8 C9 C10 C11 0.32(18)
C9 C10 C11 C12 0.30(17)
Si1 O2 C12 C11 -177.57(8)
Si1 O2 C12 C7 1.69(11)
C10 C11 C12 O2 178.38(10)
C10 C11 C12 C7 -0.83(16)
C8 C7 C12 O2 -178.53(9)
N3 C7 C12 O2 -0.28(12)
C8 C7 C12 C11 0.76(15)
N3 C7 C12 C11 179.00(9)
O2 Si1 C13 C14 154.58(9)
N3 Si1 C13 C14 64.77(10)
C19 Si1 C13 C14 -106.58(9)
N1 Si1 C13 C14 -14.34(9)
O2 Si1 C13 C18 -24.55(8)
N3 Si1 C13 C18 -114.36(8)
C19 Si1 C13 C18 74.29(9)
N1 Si1 C13 C18 166.53(8)
C18 C13 C14 C15 -2.03(14)
Si1 C13 C14 C15 178.83(8)
C13 C14 C15 C16 -0.21(16)
C14 C15 C16 C17 1.95(16)
C15 C16 C17 C18 -1.36(16)
C16 C17 C18 C13 -0.98(16)
C14 C13 C18 C17 2.62(14)
Si1 C13 C18 C17 -178.17(8)
O2 Si1 C19 C24 -122.05(9)
N3 Si1 C19 C24 -32.93(10)
C13 Si1 C19 C24 138.76(8)
N1 Si1 C19 C24 44.67(9)
O2 Si1 C19 C20 53.47(8)
N3 Si1 C19 C20 142.59(8)
C13 Si1 C19 C20 -45.72(10)
N1 Si1 C19 C20 -139.82(8)
C24 C19 C20 C21 -0.57(16)
Si1 C19 C20 C21 -176.35(8)
C19 C20 C21 C22 2.14(17)
C20 C21 C22 C23 -1.83(18)
C21 C22 C23 C24 0.00(18)
C22 C23 C24 C19 1.59(17)
C20 C19 C24 C23 -1.29(16)
Si1 C19 C24 C23 174.31(8)
N6 Si2 O4 C36 -0.99(7)
C43 Si2 O4 C36 -124.76(7)
C37 Si2 O4 C36 118.06(7)
N4 Si2 O4 C36 -5.1(2)
O4 Si2 N4 C26 -179.70(14)
N6 Si2 N4 C26 176.15(13)
C43 Si2 N4 C26 -59.53(13)
C37 Si2 N4 C26 56.33(13)
O4 Si2 N4 N5 8.0(2)
N6 Si2 N4 N5 3.81(7)
C43 Si2 N4 N5 128.13(7)
C37 Si2 N4 N5 -116.01(7)
C26 N4 N5 C28 0.13(12)
Si2 N4 N5 C28 175.34(7)
C26 N4 N5 C30 -179.59(9)
Si2 N4 N5 C30 -4.38(11)
O4 Si2 N6 C30 178.07(9)
C43 Si2 N6 C30 -86.83(9)
C37 Si2 N6 C30 80.46(9)
N4 Si2 N6 C30 -2.95(8)
O4 Si2 N6 C31 1.52(7)
C43 Si2 N6 C31 96.62(8)
C37 Si2 N6 C31 -96.09(8)
N4 Si2 N6 C31 -179.49(7)
N5 N4 C26 C27 -0.13(12)
Si2 N4 C26 C27 -172.67(9)
N5 N4 C26 C25 -179.79(10)
Si2 N4 C26 C25 7.66(19)
N4 C26 C27 C28 0.09(13)
C25 C26 C27 C28 179.73(11)
N4 N5 C28 C27 -0.07(13)
C30 N5 C28 C27 179.59(11)
N4 N5 C28 C29 -178.85(11)
C30 N5 C28 C29 0.81(19)
C26 C27 C28 N5 -0.01(13)
C26 C27 C28 C29 178.62(13)
C31 N6 C30 O3 -1.10(18)
Si2 N6 C30 O3 -177.36(10)
C31 N6 C30 N5 177.60(9)
Si2 N6 C30 N5 1.34(12)
C28 N5 C30 O3 1.56(18)
N4 N5 C30 O3 -178.79(10)
C28 N5 C30 N6 -177.27(11)
N4 N5 C30 N6 2.37(12)
C30 N6 C31 C32 2.56(16)
Si2 N6 C31 C32 179.23(9)
C30 N6 C31 C36 -178.35(9)
Si2 N6 C31 C36 -1.68(10)
C36 C31 C32 C33 -0.14(16)
N6 C31 C32 C33 178.86(10)
C31 C32 C33 C34 -0.28(17)
C32 C33 C34 C35 0.17(18)
C33 C34 C35 C36 0.35(17)
Si2 O4 C36 C35 179.66(8)
Si2 O4 C36 C31 0.23(11)
C34 C35 C36 O4 179.83(10)
C34 C35 C36 C31 -0.76(16)
C32 C31 C36 O4 -179.87(9)
N6 C31 C36 O4 0.95(12)
C32 C31 C36 C35 0.67(15)
N6 C31 C36 C35 -178.51(9)
O4 Si2 C37 C38 -129.49(9)
N6 Si2 C37 C38 -38.19(10)
C43 Si2 C37 C38 130.10(9)
N4 Si2 C37 C38 38.68(9)
O4 Si2 C37 C42 48.78(9)
N6 Si2 C37 C42 140.08(8)
C43 Si2 C37 C42 -51.63(9)
N4 Si2 C37 C42 -143.05(8)
C42 C37 C38 C39 -1.34(16)
Si2 C37 C38 C39 176.94(8)
C37 C38 C39 C40 1.33(17)
C38 C39 C40 C41 0.14(17)
C39 C40 C41 C42 -1.53(18)
C40 C41 C42 C37 1.51(17)
C38 C37 C42 C41 -0.08(16)
Si2 C37 C42 C41 -178.47(9)
O4 Si2 C43 C48 -109.86(9)
N6 Si2 C43 C48 159.60(8)
C37 Si2 C43 C48 -8.08(10)
N4 Si2 C43 C48 82.42(9)
O4 Si2 C43 C44 67.93(8)
N6 Si2 C43 C44 -22.62(10)
C37 Si2 C43 C44 169.71(8)
N4 Si2 C43 C44 -99.79(8)
C48 C43 C44 C45 -2.80(15)
Si2 C43 C44 C45 179.31(8)
C43 C44 C45 C46 1.34(17)
C44 C45 C46 C47 1.02(17)
C45 C46 C47 C48 -1.81(18)
C46 C47 C48 C43 0.28(17)
C44 C43 C48 C47 2.00(16)
Si2 C43 C48 C47 179.83(9)
